data_7106748
loop_
_publ_author_name
'Sergio Sanz'
'Kerry Ferreira'
'Ruaraidh McIntosh'
'Scott Dalgarno'
'Euan Brechin'

_publ_section_title
;
 Calixarene-supported FeIII2LnIII2 clusters
;
_journal_name_full Chem.Commun.
_journal_page_first 9042
_journal_paper_doi 10.1039/c1cc13055b
_journal_volume 47
_journal_year 2011
_chemical_formula_sum 'C110 H157 Cl Dy2 Fe2 N8 O18'
_chemical_formula_weight 2351.59
_chemical_name_common S124
_chemical_name_systematic
;
?
;
_space_group_IT_number 62
_symmetry_cell_setting orthorhombic
_symmetry_space_group_name_Hall '-P 2ac 2n'
_symmetry_space_group_name_H-M 'P n m a'
_atom_sites_solution_hydrogens geom
_atom_sites_solution_primary direct
_atom_sites_solution_secondary difmap
_audit_creation_method SHELXL-97
_cell_angle_alpha 90.00
_cell_angle_beta 90.00
_cell_angle_gamma 90.00
_cell_formula_units_Z 4
_cell_length_a 19.5864(13)
_cell_length_b 38.560(2)
_cell_length_c 15.7383(10)
_cell_measurement_reflns_used 9779.
_cell_measurement_temperature 100(2)
_cell_measurement_theta_max 26.06.
_cell_measurement_theta_min 2.45.
_cell_volume 11886.4(13)
_computing_cell_refinement 'SAINT (Bruker, 1998)'
_computing_data_collection 'Apex II'
_computing_data_reduction 'SAINT (Bruker, 1998)'
_computing_molecular_graphics 'XSeed (Barbour, 2001)'
_computing_publication_material 'local program'
_computing_structure_refinement 'SHELXL-97 (Sheldrick, 1997)'
_computing_structure_solution 'SHELXS-97 (Sheldrick, 1990)'
_diffrn_ambient_temperature 100(2)
_diffrn_measured_fraction_theta_full 0.991
_diffrn_measured_fraction_theta_max 0.991
_diffrn_measurement_device_type 'Bruker Apex II CCD Diffractometer'
_diffrn_measurement_method '\f and \w scans'
_diffrn_radiation_monochromator graphite
_diffrn_radiation_source 'fine-focus sealed tube'
_diffrn_radiation_type MoK\a
_diffrn_radiation_wavelength 0.71073
_diffrn_reflns_av_R_equivalents 0.0656
_diffrn_reflns_av_sigmaI/netI 0.0321
_diffrn_reflns_limit_h_max 23
_diffrn_reflns_limit_h_min -24
_diffrn_reflns_limit_k_max 48
_diffrn_reflns_limit_k_min -48
_diffrn_reflns_limit_l_max 19
_diffrn_reflns_limit_l_min -18
_diffrn_reflns_number 186494
_diffrn_reflns_theta_full 26.48
_diffrn_reflns_theta_max 26.48
_diffrn_reflns_theta_min 1.66
_exptl_absorpt_coefficient_mu 1.567
_exptl_absorpt_correction_T_max 0.6954
_exptl_absorpt_correction_T_min 0.6100
_exptl_absorpt_correction_type multi-scan
_exptl_absorpt_process_details Bruker-SADABS
_exptl_crystal_colour Brown
_exptl_crystal_density_diffrn 1.314
_exptl_crystal_density_method 'not measured'
_exptl_crystal_description Block
_exptl_crystal_F_000 4872
_exptl_crystal_size_max 0.35
_exptl_crystal_size_mid 0.30
_exptl_crystal_size_min 0.25
_refine_diff_density_max 4.067
_refine_diff_density_min -2.108
_refine_diff_density_rms 0.128
_refine_ls_extinction_method none
_refine_ls_goodness_of_fit_ref 1.112
_refine_ls_hydrogen_treatment constr
_refine_ls_matrix_type full
_refine_ls_number_parameters 672
_refine_ls_number_reflns 12378
_refine_ls_number_restraints 0
_refine_ls_restrained_S_all 1.112
_refine_ls_R_factor_all 0.0635
_refine_ls_R_factor_gt 0.0507
_refine_ls_shift/su_max 0.007
_refine_ls_shift/su_mean 0.000
_refine_ls_structure_factor_coef Fsqd
_refine_ls_weighting_details 'calc w=1/[\s^2^(Fo^2^)+(0.0471P)^2^+57.7003P] where P=(Fo^2^+2Fc^2^)/3'
_refine_ls_weighting_scheme calc
_refine_ls_wR_factor_gt 0.1168
_refine_ls_wR_factor_ref 0.1218
_reflns_number_gt 10370
_reflns_number_total 12378
_reflns_threshold_expression >2sigma(I)
_cod_data_source_file c1cc13055b.txt
_cod_data_source_block S124
_cod_original_cell_volume 11886.3(13)
_cod_original_sg_symbol_H-M Pnma
_cod_database_code 7106748

loop_
_symmetry_equiv_pos_as_xyz
'x, y, z'
'-x+1/2, -y, z+1/2'
'x+1/2, -y+1/2, -z+1/2'
'-x, y+1/2, -z'
'-x, -y, -z'
'x-1/2, y, -z-1/2'
'-x-1/2, y-1/2, z-1/2'
'x, -y-1/2, z'

loop_
_atom_site_label
_atom_site_type_symbol
_atom_site_fract_x
_atom_site_fract_y
_atom_site_fract_z
_atom_site_U_iso_or_equiv
_atom_site_adp_type
_atom_site_occupancy
_atom_site_symmetry_multiplicity
_atom_site_calc_flag
_atom_site_refinement_flags
_atom_site_disorder_assembly
_atom_site_disorder_group
Dy1 Dy 0.291261(15) 0.2500 0.343966(19) 0.01641(8) Uani 1 2 d S . .
Cl1 Cl 0.54496(9) 0.2500 0.25941(12) 0.0336(4) Uani 1 2 d S . .
O1 O 0.30085(16) 0.19363(8) 0.4019(2) 0.0173(6) Uani 1 1 d . . .
N1 N 0.1958(2) 0.17728(12) 0.1483(3) 0.0328(10) Uani 1 1 d . . .
C1 C 0.3690(2) 0.14678(11) 0.3463(3) 0.0156(9) Uani 1 1 d . . .
Dy2 Dy 0.151350(16) 0.2500 0.51939(2) 0.01801(9) Uani 1 2 d S . .
O2 O 0.19711(15) 0.19357(8) 0.52903(19) 0.0161(6) Uani 1 1 d . . .
N2 N -0.0102(2) 0.17120(12) 0.4395(3) 0.0314(10) Uani 1 1 d . . .
C2 C 0.3714(2) 0.11434(11) 0.3085(3) 0.0180(9) Uani 1 1 d . . .
H2 H 0.4147 0.1043 0.2969 0.022 Uiso 1 1 calc R . .
Fe3 Fe 0.29890(3) 0.204038(15) 0.52808(4) 0.01482(14) Uani 1 1 d . . .
O3 O 0.29554(16) 0.19886(8) 0.6503(2) 0.0195(7) Uani 1 1 d . . .
N3 N 0.0608(3) 0.08702(14) 0.2389(3) 0.0405(12) Uani 1 1 d . . .
C3 C 0.3128(2) 0.09573(11) 0.2870(3) 0.0175(9) Uani 1 1 d . . .
O4 O 0.39752(18) 0.19933(8) 0.5261(2) 0.0243(7) Uani 1 1 d . . .
N4 N 0.3340(3) 0.03107(16) 0.5928(4) 0.0610(17) Uani 1 1 d . . .
C4 C 0.2504(2) 0.11128(11) 0.3054(3) 0.0164(9) Uani 1 1 d . . .
H4 H 0.2095 0.0994 0.2913 0.020 Uiso 1 1 calc R . .
O5 O 0.25813(18) 0.21276(8) 0.2324(2) 0.0247(7) Uani 1 1 d . . .
C5 C 0.2460(2) 0.14381(11) 0.3440(3) 0.0149(9) Uani 1 1 d . . .
O6 O 0.06285(18) 0.21259(9) 0.4826(3) 0.0346(9) Uani 1 1 d . . .
C6 C 0.3053(2) 0.16188(11) 0.3648(3) 0.0165(9) Uani 1 1 d . . .
O7 O 0.3850(3) 0.2500 0.2444(3) 0.0363(13) Uani 1 2 d S . .
C7 C 0.1768(2) 0.15783(11) 0.3703(3) 0.0171(9) Uani 1 1 d . . .
H7A H 0.1787 0.1834 0.3744 0.021 Uiso 1 1 calc R . .
H7B H 0.1421 0.1516 0.3272 0.021 Uiso 1 1 calc R . .
O8 O 0.0708(3) 0.2500 0.6365(4) 0.0451(15) Uani 1 2 d S . .
C8 C 0.1573(2) 0.14254(11) 0.4558(3) 0.0160(9) Uani 1 1 d . . .
O9 O 0.1787(2) 0.2500 0.3765(3) 0.0207(10) Uani 1 2 d S . .
C9 C 0.1308(2) 0.10907(11) 0.4590(3) 0.0172(9) Uani 1 1 d . . .
H9 H 0.1207 0.0975 0.4072 0.021 Uiso 1 1 calc R . .
O10 O 0.2794(2) 0.2500 0.5019(3) 0.0257(11) Uani 1 2 d S . .
C10 C 0.1183(2) 0.09177(11) 0.5356(3) 0.0188(9) Uani 1 1 d . . .
O11 O 0.4037(2) 0.2500 0.4111(3) 0.0180(9) Uani 1 2 d S . .
C11 C 0.1316(2) 0.11003(12) 0.6096(3) 0.0185(9) Uani 1 1 d . . .
H11 H 0.1231 0.0990 0.6626 0.022 Uiso 1 1 calc R . .
O12 O 0.2040(3) 0.2500 0.6615(3) 0.0274(11) Uani 1 2 d S . .
C12 C 0.1570(2) 0.14395(11) 0.6098(3) 0.0165(9) Uani 1 1 d . . .
C13 C 0.1705(2) 0.16047(11) 0.5320(3) 0.0167(9) Uani 1 1 d . . .
C14 C 0.1737(2) 0.16129(11) 0.6946(3) 0.0182(9) Uani 1 1 d . . .
H14A H 0.1711 0.1868 0.6881 0.022 Uiso 1 1 calc R . .
H14B H 0.1394 0.1542 0.7376 0.022 Uiso 1 1 calc R . .
C15 C 0.2443(2) 0.15133(11) 0.7251(3) 0.0166(9) Uani 1 1 d . . .
C16 C 0.2529(3) 0.12129(12) 0.7742(3) 0.0225(10) Uani 1 1 d . . .
H16 H 0.2136 0.1087 0.7915 0.027 Uiso 1 1 calc R . .
C17 C 0.3171(2) 0.10926(12) 0.7985(3) 0.0206(10) Uani 1 1 d . . .
C18 C 0.3730(3) 0.12923(13) 0.7748(3) 0.0232(10) Uani 1 1 d . . .
H18 H 0.4172 0.1222 0.7930 0.028 Uiso 1 1 calc R . .
C19 C 0.3669(2) 0.15901(12) 0.7256(3) 0.0177(9) Uani 1 1 d . . .
C20 C 0.3022(2) 0.17013(11) 0.7001(3) 0.0185(9) Uani 1 1 d . . .
C21 C 0.4313(2) 0.17673(12) 0.6937(3) 0.0216(10) Uani 1 1 d . . .
H21A H 0.4215 0.2014 0.6815 0.026 Uiso 1 1 calc R . .
H21B H 0.4671 0.1757 0.7381 0.026 Uiso 1 1 calc R . .
C22 C 0.4567(2) 0.15903(12) 0.6139(3) 0.0196(10) Uani 1 1 d . . .
C23 C 0.4956(2) 0.12880(12) 0.6202(3) 0.0220(10) Uani 1 1 d . . .
H23 H 0.5089 0.1209 0.6749 0.026 Uiso 1 1 calc R . .
C24 C 0.5157(2) 0.10978(12) 0.5495(3) 0.0192(9) Uani 1 1 d . . .
C25 C 0.4966(2) 0.12270(12) 0.4704(3) 0.0205(10) Uani 1 1 d . . .
H25 H 0.5105 0.1105 0.4209 0.025 Uiso 1 1 calc R . .
C26 C 0.4582(2) 0.15275(12) 0.4608(3) 0.0175(9) Uani 1 1 d . . .
C27 C 0.4369(2) 0.17087(11) 0.5332(3) 0.0174(9) Uani 1 1 d . . .
C28 C 0.4363(2) 0.16382(11) 0.3715(3) 0.0185(9) Uani 1 1 d . . .
H28A H 0.4310 0.1894 0.3698 0.022 Uiso 1 1 calc R . .
H28B H 0.4721 0.1573 0.3302 0.022 Uiso 1 1 calc R . .
C29 C 0.3190(2) 0.05969(12) 0.2458(3) 0.0209(10) Uani 1 1 d . . .
C30 C 0.3489(3) 0.03438(13) 0.3113(4) 0.0331(12) Uani 1 1 d . . .
H30A H 0.3938 0.0427 0.3298 0.050 Uiso 1 1 calc R . .
H30B H 0.3537 0.0114 0.2854 0.050 Uiso 1 1 calc R . .
H30C H 0.3183 0.0329 0.3604 0.050 Uiso 1 1 calc R . .
C31 C 0.2505(3) 0.04548(13) 0.2161(4) 0.0346(13) Uani 1 1 d . . .
H31A H 0.2572 0.0226 0.1904 0.052 Uiso 1 1 calc R . .
H31B H 0.2307 0.0613 0.1740 0.052 Uiso 1 1 calc R . .
H31C H 0.2196 0.0434 0.2648 0.052 Uiso 1 1 calc R . .
C32 C 0.3670(3) 0.06155(14) 0.1687(3) 0.0343(13) Uani 1 1 d . . .
H32A H 0.4132 0.0675 0.1877 0.051 Uiso 1 1 calc R . .
H32B H 0.3506 0.0794 0.1292 0.051 Uiso 1 1 calc R . .
H32C H 0.3678 0.0390 0.1399 0.051 Uiso 1 1 calc R . .
C33 C 0.0920(2) 0.05412(12) 0.5334(3) 0.0204(10) Uani 1 1 d . . .
C34 C 0.0798(3) 0.03982(12) 0.6222(3) 0.0253(11) Uani 1 1 d . . .
H34A H 0.1230 0.0394 0.6536 0.038 Uiso 1 1 calc R . .
H34B H 0.0616 0.0162 0.6181 0.038 Uiso 1 1 calc R . .
H34C H 0.0470 0.0546 0.6521 0.038 Uiso 1 1 calc R . .
C35 C 0.0254(3) 0.05273(14) 0.4822(3) 0.0300(12) Uani 1 1 d . . .
H35A H 0.0090 0.0288 0.4797 0.045 Uiso 1 1 calc R . .
H35B H 0.0338 0.0612 0.4244 0.045 Uiso 1 1 calc R . .
H35C H -0.0091 0.0673 0.5097 0.045 Uiso 1 1 calc R . .
C36 C 0.1454(3) 0.03121(13) 0.4891(4) 0.0332(12) Uani 1 1 d . . .
H36A H 0.1888 0.0327 0.5199 0.050 Uiso 1 1 calc R . .
H36B H 0.1519 0.0392 0.4306 0.050 Uiso 1 1 calc R . .
H36C H 0.1295 0.0071 0.4887 0.050 Uiso 1 1 calc R . .
C37 C 0.3245(3) 0.07569(13) 0.8506(3) 0.0256(11) Uani 1 1 d . . .
C38 C 0.3949(3) 0.05940(16) 0.8347(4) 0.0426(15) Uani 1 1 d . . .
H38A H 0.4305 0.0749 0.8563 0.064 Uiso 1 1 calc R . .
H38B H 0.4014 0.0559 0.7736 0.064 Uiso 1 1 calc R . .
H38C H 0.3977 0.0370 0.8640 0.064 Uiso 1 1 calc R . .
C39 C 0.3190(3) 0.08434(15) 0.9447(3) 0.0371(13) Uani 1 1 d . . .
H39A H 0.2744 0.0949 0.9562 0.056 Uiso 1 1 calc R . .
H39B H 0.3552 0.1007 0.9604 0.056 Uiso 1 1 calc R . .
H39C H 0.3237 0.0631 0.9782 0.056 Uiso 1 1 calc R . .
C40 C 0.2708(3) 0.04894(14) 0.8272(4) 0.0335(13) Uani 1 1 d . . .
H40A H 0.2797 0.0274 0.8582 0.050 Uiso 1 1 calc R . .
H40B H 0.2726 0.0445 0.7660 0.050 Uiso 1 1 calc R . .
H40C H 0.2255 0.0577 0.8424 0.050 Uiso 1 1 calc R . .
C41 C 0.5565(2) 0.07565(13) 0.5549(3) 0.0236(10) Uani 1 1 d . . .
C42 C 0.5170(3) 0.04656(13) 0.5104(4) 0.0342(13) Uani 1 1 d . . .
H42A H 0.5437 0.0251 0.5126 0.051 Uiso 1 1 calc R . .
H42B H 0.5089 0.0530 0.4510 0.051 Uiso 1 1 calc R . .
H42C H 0.4732 0.0430 0.5392 0.051 Uiso 1 1 calc R . .
C43 C 0.6251(3) 0.08070(14) 0.5101(4) 0.0314(12) Uani 1 1 d . . .
H43A H 0.6510 0.0990 0.5388 0.047 Uiso 1 1 calc R . .
H43B H 0.6173 0.0873 0.4507 0.047 Uiso 1 1 calc R . .
H43C H 0.6511 0.0590 0.5120 0.047 Uiso 1 1 calc R . .
C44 C 0.5688(3) 0.06475(15) 0.6464(3) 0.0350(13) Uani 1 1 d . . .
H44A H 0.5949 0.0828 0.6757 0.052 Uiso 1 1 calc R . .
H44B H 0.5946 0.0430 0.6473 0.052 Uiso 1 1 calc R . .
H44C H 0.5249 0.0614 0.6751 0.052 Uiso 1 1 calc R . .
C45 C 0.2032(3) 0.20328(13) 0.2036(4) 0.0304(12) Uani 1 1 d . . .
H45 H 0.1633 0.2152 0.2217 0.036 Uiso 1 1 calc R . .
C46 C 0.1278(4) 0.1668(2) 0.1217(5) 0.062(2) Uani 1 1 d . . .
H46A H 0.0941 0.1829 0.1454 0.093 Uiso 1 1 calc R . .
H46B H 0.1184 0.1433 0.1422 0.093 Uiso 1 1 calc R . .
H46C H 0.1251 0.1672 0.0595 0.093 Uiso 1 1 calc R . .
C47 C 0.2534(3) 0.15774(17) 0.1175(4) 0.0468(16) Uani 1 1 d . . .
H47A H 0.2609 0.1631 0.0574 0.070 Uiso 1 1 calc R . .
H47B H 0.2442 0.1329 0.1240 0.070 Uiso 1 1 calc R . .
H47C H 0.2942 0.1640 0.1502 0.070 Uiso 1 1 calc R . .
C48 C 0.0323(3) 0.19726(14) 0.4265(4) 0.0327(12) Uani 1 1 d . . .
H48 H 0.0395 0.2046 0.3696 0.039 Uiso 1 1 calc R . .
C49 C -0.0221(3) 0.15759(16) 0.5237(4) 0.0461(16) Uani 1 1 d . . .
H49A H 0.0027 0.1717 0.5654 0.069 Uiso 1 1 calc R . .
H49B H -0.0060 0.1336 0.5265 0.069 Uiso 1 1 calc R . .
H49C H -0.0711 0.1583 0.5363 0.069 Uiso 1 1 calc R . .
C50 C -0.0397(4) 0.1534(2) 0.3685(5) 0.070(2) Uani 1 1 d . . .
H50A H -0.0311 0.1666 0.3164 0.105 Uiso 1 1 calc R . .
H50B H -0.0890 0.1510 0.3772 0.105 Uiso 1 1 calc R . .
H50C H -0.0191 0.1303 0.3634 0.105 Uiso 1 1 calc R . .
C51 C 0.3848(5) 0.2500 0.1536(6) 0.049(2) Uani 1 2 d S . .
H51A H 0.3817 0.2261 0.1328 0.074 Uiso 0.50 1 calc PR . .
H51B H 0.4271 0.2606 0.1327 0.074 Uiso 0.50 1 calc PR . .
H51C H 0.3455 0.2633 0.1329 0.074 Uiso 0.50 1 calc PR . .
C52 C -0.0026(6) 0.2500 0.6361(8) 0.070(3) Uani 1 2 d S . .
H52A H -0.0191 0.2606 0.5834 0.105 Uiso 0.50 1 calc PR . .
H52B H -0.0195 0.2633 0.6848 0.105 Uiso 0.50 1 calc PR . .
H52C H -0.0193 0.2261 0.6399 0.105 Uiso 0.50 1 calc PR . .
C53 C 0.0614(4) 0.02054(16) 0.2188(5) 0.0536(18) Uani 1 1 d . . .
H53A H 0.0731 0.0095 0.2729 0.080 Uiso 1 1 calc R . .
H53B H 0.0951 0.0140 0.1756 0.080 Uiso 1 1 calc R . .
H53C H 0.0160 0.0129 0.2007 0.080 Uiso 1 1 calc R . .
C54 C 0.0616(3) 0.05826(16) 0.2294(3) 0.0346(13) Uani 1 1 d . . .
C55 C 0.3182(3) 0.09474(14) 0.5440(4) 0.0306(12) Uani 1 1 d . . .
H55A H 0.3543 0.1091 0.5688 0.046 Uiso 1 1 calc R . .
H55B H 0.2736 0.1034 0.5628 0.046 Uiso 1 1 calc R . .
H55C H 0.3208 0.0959 0.4819 0.046 Uiso 1 1 calc R . .
C56 C 0.3266(3) 0.05927(15) 0.5714(4) 0.0341(13) Uani 1 1 d . . .

loop_
_atom_site_aniso_label
_atom_site_aniso_U_11
_atom_site_aniso_U_22
_atom_site_aniso_U_33
_atom_site_aniso_U_23
_atom_site_aniso_U_13
_atom_site_aniso_U_12
Dy1 0.01593(15) 0.01136(14) 0.02193(16) 0.000 -0.00137(12) 0.000
Cl1 0.0236(9) 0.0416(10) 0.0356(10) 0.000 0.0026(8) 0.000
O1 0.0198(17) 0.0100(14) 0.0220(16) -0.0018(12) -0.0012(13) 0.0001(12)
N1 0.029(2) 0.030(2) 0.039(3) -0.009(2) -0.003(2) -0.0074(19)
C1 0.015(2) 0.013(2) 0.018(2) 0.0044(17) -0.0032(17) -0.0023(17)
Dy2 0.01666(16) 0.01069(14) 0.02669(17) 0.000 0.00154(12) 0.000
O2 0.0129(15) 0.0147(15) 0.0207(16) -0.0014(12) 0.0006(12) -0.0094(12)
N2 0.021(2) 0.028(2) 0.045(3) -0.005(2) -0.003(2) -0.0029(19)
C2 0.020(2) 0.016(2) 0.018(2) 0.0024(17) -0.0006(18) 0.0073(18)
Fe3 0.0172(3) 0.0076(3) 0.0197(3) 0.0002(2) -0.0009(3) 0.0004(2)
O3 0.0213(17) 0.0138(15) 0.0233(17) -0.0005(13) -0.0026(14) -0.0011(13)
N3 0.046(3) 0.040(3) 0.036(3) -0.004(2) -0.005(2) 0.005(2)
C3 0.021(2) 0.013(2) 0.018(2) -0.0009(17) -0.0005(18) -0.0005(18)
O4 0.0324(19) 0.0186(17) 0.0217(17) 0.0015(13) -0.0012(15) -0.0004(14)
N4 0.056(4) 0.045(3) 0.081(5) 0.023(3) -0.001(3) 0.003(3)
C4 0.017(2) 0.013(2) 0.019(2) 0.0032(17) -0.0024(18) 0.0000(17)
O5 0.0246(19) 0.0205(16) 0.0289(19) -0.0009(14) -0.0046(15) -0.0063(15)
C5 0.015(2) 0.0101(19) 0.020(2) 0.0009(17) -0.0009(17) 0.0031(16)
O6 0.0211(19) 0.0224(18) 0.060(3) -0.0094(18) -0.0015(18) -0.0026(15)
C6 0.021(2) 0.011(2) 0.018(2) 0.0021(16) 0.0019(18) 0.0014(17)
O7 0.032(3) 0.050(3) 0.027(3) 0.000 0.002(2) 0.000
C7 0.018(2) 0.013(2) 0.020(2) 0.0001(17) -0.0063(18) -0.0017(18)
O8 0.020(3) 0.067(4) 0.048(4) 0.000 0.008(3) 0.000
C8 0.014(2) 0.013(2) 0.021(2) 0.0002(17) -0.0001(17) 0.0051(17)
O9 0.018(2) 0.0032(19) 0.041(3) 0.000 0.000(2) 0.000
C9 0.014(2) 0.015(2) 0.023(2) -0.0011(17) -0.0023(18) -0.0003(17)
O10 0.021(3) 0.024(3) 0.032(3) 0.000 0.019(2) 0.000
C10 0.014(2) 0.014(2) 0.028(3) 0.0022(18) 0.0022(18) 0.0025(17)
O11 0.012(2) 0.018(2) 0.024(2) 0.000 -0.0029(18) 0.000
C11 0.014(2) 0.019(2) 0.022(2) 0.0045(18) 0.0030(18) 0.0030(18)
O12 0.037(3) 0.015(2) 0.030(3) 0.000 0.000(2) 0.000
C12 0.013(2) 0.015(2) 0.022(2) -0.0019(17) -0.0013(17) 0.0023(17)
C13 0.015(2) 0.0088(19) 0.026(2) 0.0007(17) 0.0028(18) 0.0024(17)
C14 0.022(2) 0.015(2) 0.017(2) 0.0004(17) 0.0010(18) -0.0005(18)
C15 0.020(2) 0.016(2) 0.014(2) -0.0049(16) -0.0021(17) 0.0030(18)
C16 0.027(3) 0.020(2) 0.021(2) -0.0013(18) -0.002(2) -0.005(2)
C17 0.027(3) 0.020(2) 0.014(2) 0.0019(18) -0.0042(19) 0.0035(19)
C18 0.023(2) 0.026(3) 0.020(2) -0.0009(19) -0.0054(19) 0.002(2)
C19 0.019(2) 0.018(2) 0.016(2) -0.0020(17) -0.0026(17) -0.0027(18)
C20 0.030(3) 0.012(2) 0.014(2) -0.0039(17) -0.0010(19) 0.0013(18)
C21 0.021(2) 0.020(2) 0.023(2) -0.0001(19) -0.003(2) -0.0041(19)
C22 0.018(2) 0.020(2) 0.021(2) -0.0004(18) -0.0026(19) -0.0046(19)
C23 0.021(2) 0.023(2) 0.022(2) 0.0048(19) -0.0028(19) -0.0018(19)
C24 0.012(2) 0.018(2) 0.027(2) 0.0030(18) -0.0063(18) -0.0028(18)
C25 0.021(2) 0.019(2) 0.022(2) -0.0011(18) -0.0034(19) -0.0030(19)
C26 0.014(2) 0.017(2) 0.022(2) 0.0019(17) -0.0021(18) -0.0053(18)
C27 0.014(2) 0.013(2) 0.025(2) -0.0001(17) -0.0022(18) -0.0020(17)
C28 0.018(2) 0.015(2) 0.023(2) 0.0003(18) -0.0003(19) 0.0017(18)
C29 0.021(2) 0.016(2) 0.025(2) -0.0058(19) -0.0003(19) 0.0021(19)
C30 0.044(3) 0.017(2) 0.039(3) -0.001(2) -0.006(3) 0.005(2)
C31 0.034(3) 0.022(3) 0.048(3) -0.014(2) -0.010(3) 0.004(2)
C32 0.049(4) 0.025(3) 0.028(3) -0.011(2) 0.006(3) 0.003(3)
C33 0.023(2) 0.017(2) 0.022(2) 0.0025(18) -0.0009(19) -0.0034(19)
C34 0.029(3) 0.017(2) 0.030(3) 0.005(2) 0.000(2) -0.007(2)
C35 0.032(3) 0.025(3) 0.033(3) 0.004(2) -0.007(2) -0.011(2)
C36 0.040(3) 0.016(2) 0.044(3) -0.002(2) 0.010(3) -0.002(2)
C37 0.027(3) 0.025(3) 0.024(3) 0.010(2) -0.002(2) 0.004(2)
C38 0.033(3) 0.039(3) 0.056(4) 0.023(3) 0.001(3) 0.010(3)
C39 0.049(4) 0.036(3) 0.027(3) 0.010(2) -0.003(3) -0.006(3)
C40 0.040(3) 0.024(3) 0.036(3) 0.011(2) -0.006(2) -0.001(2)
C41 0.020(2) 0.022(2) 0.029(3) 0.004(2) 0.000(2) 0.001(2)
C42 0.035(3) 0.021(3) 0.047(3) 0.000(2) -0.005(3) 0.003(2)
C43 0.024(3) 0.030(3) 0.040(3) 0.007(2) 0.002(2) 0.010(2)
C44 0.035(3) 0.036(3) 0.034(3) 0.010(2) -0.005(2) 0.014(3)
C45 0.032(3) 0.023(2) 0.037(3) 0.000(2) 0.004(2) 0.000(2)
C46 0.046(4) 0.073(5) 0.067(5) -0.019(4) -0.007(4) -0.016(4)
C47 0.048(4) 0.044(4) 0.049(4) -0.011(3) 0.001(3) 0.004(3)
C48 0.030(3) 0.029(3) 0.040(3) 0.003(2) 0.004(2) 0.006(2)
C49 0.043(4) 0.029(3) 0.066(4) 0.009(3) 0.006(3) -0.007(3)
C50 0.053(5) 0.082(6) 0.075(5) -0.039(5) -0.018(4) -0.004(4)
C51 0.042(5) 0.068(7) 0.038(5) 0.000 0.011(4) 0.000
C52 0.084(9) 0.058(7) 0.067(7) 0.000 0.026(6) 0.000
C53 0.060(4) 0.036(3) 0.065(5) -0.001(3) -0.002(4) 0.007(3)
C54 0.032(3) 0.043(4) 0.029(3) 0.001(2) -0.006(2) 0.007(3)
C55 0.028(3) 0.030(3) 0.035(3) -0.002(2) -0.002(2) 0.003(2)
C56 0.034(3) 0.037(3) 0.032(3) 0.007(2) 0.000(2) -0.002(2)

loop_
_atom_type_symbol
_atom_type_description
_atom_type_scat_dispersion_real
_atom_type_scat_dispersion_imag
_atom_type_scat_source
C C 0.0033 0.0016 'International Tables Vol C Tables 4.2.6.8 and 6.1.1.4'
H H 0.0000 0.0000 'International Tables Vol C Tables 4.2.6.8 and 6.1.1.4'
N N 0.0061 0.0033 'International Tables Vol C Tables 4.2.6.8 and 6.1.1.4'
O O 0.0106 0.0060 'International Tables Vol C Tables 4.2.6.8 and 6.1.1.4'
Cl Cl 0.1484 0.1585 'International Tables Vol C Tables 4.2.6.8 and 6.1.1.4'
Fe Fe 0.3463 0.8444 'International Tables Vol C Tables 4.2.6.8 and 6.1.1.4'
Dy Dy -0.1892 4.4098 'International Tables Vol C Tables 4.2.6.8 and 6.1.1.4'

loop_
_geom_angle_atom_site_label_1
_geom_angle_atom_site_label_2
_geom_angle_atom_site_label_3
_geom_angle
_geom_angle_site_symmetry_1
_geom_angle_site_symmetry_3
_geom_angle_publ_flag
O9 Dy1 O5 84.29(13) . 8_565 ?
O9 Dy1 O5 84.29(13) . . ?
O5 Dy1 O5 74.99(16) 8_565 . ?
O9 Dy1 O1 89.43(9) . . ?
O5 Dy1 O1 150.27(11) 8_565 . ?
O5 Dy1 O1 75.48(11) . . ?
O9 Dy1 O1 89.43(9) . 8_565 ?
O5 Dy1 O1 75.48(11) 8_565 8_565 ?
O5 Dy1 O1 150.27(11) . 8_565 ?
O1 Dy1 O1 133.63(15) . 8_565 ?
O9 Dy1 O7 152.59(18) . . ?
O5 Dy1 O7 74.10(13) 8_565 . ?
O5 Dy1 O7 74.10(13) . . ?
O1 Dy1 O7 100.95(9) . . ?
O1 Dy1 O7 100.95(9) 8_565 . ?
O9 Dy1 O11 141.28(17) . . ?
O5 Dy1 O11 124.75(11) 8_565 . ?
O5 Dy1 O11 124.75(11) . . ?
O1 Dy1 O11 76.21(8) . . ?
O1 Dy1 O11 76.21(8) 8_565 . ?
O7 Dy1 O11 66.13(17) . . ?
O9 Dy1 O10 71.60(17) . . ?
O5 Dy1 O10 135.68(10) 8_565 . ?
O5 Dy1 O10 135.68(10) . . ?
O1 Dy1 O10 67.88(8) . . ?
O1 Dy1 O10 67.88(8) 8_565 . ?
O7 Dy1 O10 135.81(17) . . ?
O11 Dy1 O10 69.68(16) . . ?
O9 Dy1 Fe3 81.37(11) . 8_565 ?
O5 Dy1 Fe3 109.21(8) 8_565 8_565 ?
O5 Dy1 Fe3 164.50(9) . 8_565 ?
O1 Dy1 Fe3 98.46(8) . 8_565 ?
O1 Dy1 Fe3 35.78(7) 8_565 8_565 ?
O7 Dy1 Fe3 121.33(10) . 8_565 ?
O11 Dy1 Fe3 65.89(9) . 8_565 ?
O10 Dy1 Fe3 32.38(3) . 8_565 ?
O9 Dy1 Fe3 81.37(11) . . ?
O5 Dy1 Fe3 164.50(9) 8_565 . ?
O5 Dy1 Fe3 109.21(8) . . ?
O1 Dy1 Fe3 35.78(7) . . ?
O1 Dy1 Fe3 98.46(8) 8_565 . ?
O7 Dy1 Fe3 121.33(10) . . ?
O11 Dy1 Fe3 65.89(9) . . ?
O10 Dy1 Fe3 32.38(3) . . ?
Fe3 Dy1 Fe3 62.83(2) 8_565 . ?
O9 Dy1 Dy2 32.14(13) . . ?
O5 Dy1 Dy2 109.54(8) 8_565 . ?
O5 Dy1 Dy2 109.54(8) . . ?
O1 Dy1 Dy2 77.42(8) . . ?
O1 Dy1 Dy2 77.42(8) 8_565 . ?
O7 Dy1 Dy2 175.28(13) . . ?
O11 Dy1 Dy2 109.14(11) . . ?
O10 Dy1 Dy2 39.46(11) . . ?
Fe3 Dy1 Dy2 54.977(12) 8_565 . ?
Fe3 Dy1 Dy2 54.978(12) . . ?
C6 O1 Fe3 126.9(3) . . ?
C6 O1 Dy1 131.9(3) . . ?
Fe3 O1 Dy1 101.21(12) . . ?
C45 N1 C47 121.8(5) . . ?
C45 N1 C46 119.7(5) . . ?
C47 N1 C46 118.4(5) . . ?
C2 C1 C6 119.5(4) . . ?
C2 C1 C28 118.1(4) . . ?
C6 C1 C28 122.3(4) . . ?
O9 Dy2 O6 86.02(14) . . ?
O9 Dy2 O6 86.02(14) . 8_565 ?
O6 Dy2 O6 76.57(18) . 8_565 ?
O9 Dy2 O2 88.54(9) . 8_565 ?
O6 Dy2 O2 150.53(12) . 8_565 ?
O6 Dy2 O2 74.17(11) 8_565 8_565 ?
O9 Dy2 O2 88.54(8) . . ?
O6 Dy2 O2 74.17(11) . . ?
O6 Dy2 O2 150.53(12) 8_565 . ?
O2 Dy2 O2 134.66(14) 8_565 . ?
O9 Dy2 O8 152.82(18) . . ?
O6 Dy2 O8 72.82(15) . . ?
O6 Dy2 O8 72.82(15) 8_565 . ?
O2 Dy2 O8 101.44(9) 8_565 . ?
O2 Dy2 O8 101.44(9) . . ?
O9 Dy2 O12 141.86(17) . . ?
O6 Dy2 O12 122.51(13) . . ?
O6 Dy2 O12 122.51(13) 8_565 . ?
O2 Dy2 O12 77.44(8) 8_565 . ?
O2 Dy2 O12 77.44(8) . . ?
O8 Dy2 O12 65.32(19) . . ?
O9 Dy2 O10 70.35(16) . . ?
O6 Dy2 O10 135.48(11) . . ?
O6 Dy2 O10 135.48(11) 8_565 . ?
O2 Dy2 O10 68.24(7) 8_565 . ?
O2 Dy2 O10 68.24(7) . . ?
O8 Dy2 O10 136.83(18) . . ?
O12 Dy2 O10 71.51(17) . . ?
O9 Dy2 Fe3 80.91(10) . 8_565 ?
O6 Dy2 Fe3 165.43(10) . 8_565 ?
O6 Dy2 Fe3 108.70(9) 8_565 8_565 ?
O2 Dy2 Fe3 36.07(7) 8_565 8_565 ?
O2 Dy2 Fe3 98.96(7) . 8_565 ?
O8 Dy2 Fe3 121.56(11) . 8_565 ?
O12 Dy2 Fe3 66.85(10) . 8_565 ?
O10 Dy2 Fe3 32.62(3) . 8_565 ?
O9 Dy2 Fe3 80.91(10) . . ?
O6 Dy2 Fe3 108.70(9) . . ?
O6 Dy2 Fe3 165.43(10) 8_565 . ?
O2 Dy2 Fe3 98.96(7) 8_565 . ?
O2 Dy2 Fe3 36.07(7) . . ?
O8 Dy2 Fe3 121.56(11) . . ?
O12 Dy2 Fe3 66.85(10) . . ?
O10 Dy2 Fe3 32.62(3) . . ?
Fe3 Dy2 Fe3 62.98(2) 8_565 . ?
O9 Dy2 Dy1 31.39(11) . . ?
O6 Dy2 Dy1 110.37(10) . . ?
O6 Dy2 Dy1 110.37(10) 8_565 . ?
O2 Dy2 Dy1 77.17(7) 8_565 . ?
O2 Dy2 Dy1 77.17(7) . . ?
O8 Dy2 Dy1 175.78(14) . . ?
O12 Dy2 Dy1 110.46(12) . . ?
O10 Dy2 Dy1 38.95(12) . . ?
Fe3 Dy2 Dy1 55.149(12) 8_565 . ?
Fe3 Dy2 Dy1 55.149(12) . . ?
C13 O2 Fe3 123.7(3) . . ?
C13 O2 Dy2 135.4(3) . . ?
Fe3 O2 Dy2 100.88(12) . . ?
C48 N2 C50 119.9(6) . . ?
C48 N2 C49 121.3(5) . . ?
C50 N2 C49 118.4(6) . . ?
C1 C2 C3 122.7(4) . . ?
O10 Fe3 O3 108.16(17) . . ?
O10 Fe3 O4 106.84(17) . . ?
O3 Fe3 O4 92.30(14) . . ?
O10 Fe3 O1 88.59(17) . . ?
O3 Fe3 O1 162.64(13) . . ?
O4 Fe3 O1 86.97(13) . . ?
O10 Fe3 O2 89.42(17) . . ?
O3 Fe3 O2 86.50(13) . . ?
O4 Fe3 O2 163.18(13) . . ?
O1 Fe3 O2 89.22(13) . . ?
O10 Fe3 Dy2 47.03(14) . . ?
O3 Fe3 Dy2 93.73(10) . . ?
O4 Fe3 Dy2 153.65(10) . . ?
O1 Fe3 Dy2 94.59(9) . . ?
O2 Fe3 Dy2 43.05(9) . . ?
O10 Fe3 Dy1 45.99(15) . . ?
O3 Fe3 Dy1 154.09(9) . . ?
O4 Fe3 Dy1 94.53(10) . . ?
O1 Fe3 Dy1 43.01(8) . . ?
O2 Fe3 Dy1 93.82(9) . . ?
Dy2 Fe3 Dy1 69.873(14) . . ?
C20 O3 Fe3 130.7(3) . . ?
C4 C3 C2 116.7(4) . . ?
C4 C3 C29 123.2(4) . . ?
C2 C3 C29 120.1(4) . . ?
C27 O4 Fe3 130.2(3) . . ?
C3 C4 C5 122.2(4) . . ?
C45 O5 Dy1 134.4(3) . . ?
C6 C5 C4 120.0(4) . . ?
C6 C5 C7 120.2(4) . . ?
C4 C5 C7 119.6(4) . . ?
C48 O6 Dy2 147.8(4) . . ?
O1 C6 C5 119.8(4) . . ?
O1 C6 C1 121.3(4) . . ?
C5 C6 C1 118.9(4) . . ?
C51 O7 Dy1 130.3(5) . . ?
C8 C7 C5 109.1(4) . . ?
C52 O8 Dy2 130.3(6) . . ?
C9 C8 C13 119.5(4) . . ?
C9 C8 C7 119.1(4) . . ?
C13 C8 C7 121.2(4) . . ?
Dy1 O9 Dy2 116.5(2) . . ?
C8 C9 C10 122.6(4) . . ?
Fe3 O10 Fe3 144.9(3) 8_565 . ?
Fe3 O10 Dy1 101.63(14) 8_565 . ?
Fe3 O10 Dy1 101.63(14) . . ?
Fe3 O10 Dy2 100.35(14) 8_565 . ?
Fe3 O10 Dy2 100.35(14) . . ?
Dy1 O10 Dy2 101.58(19) . . ?
C11 C10 C9 116.7(4) . . ?
C11 C10 C33 124.1(4) . . ?
C9 C10 C33 119.2(4) . . ?
C10 C11 C12 123.0(4) . . ?
C11 C12 C13 119.2(4) . . ?
C11 C12 C14 119.2(4) . . ?
C13 C12 C14 121.5(4) . . ?
O2 C13 C12 121.4(4) . . ?
O2 C13 C8 119.6(4) . . ?
C12 C13 C8 119.0(4) . . ?
C15 C14 C12 111.1(4) . . ?
C16 C15 C20 119.0(4) . . ?
C16 C15 C14 119.6(4) . . ?
C20 C15 C14 121.2(4) . . ?
C17 C16 C15 122.3(4) . . ?
C18 C17 C16 117.0(4) . . ?
C18 C17 C37 122.3(4) . . ?
C16 C17 C37 120.7(4) . . ?
C17 C18 C19 122.6(4) . . ?
C18 C19 C20 119.5(4) . . ?
C18 C19 C21 118.9(4) . . ?
C20 C19 C21 121.3(4) . . ?
O3 C20 C19 120.1(4) . . ?
O3 C20 C15 120.3(4) . . ?
C19 C20 C15 119.6(4) . . ?
C22 C21 C19 110.1(4) . . ?
C23 C22 C27 119.1(4) . . ?
C23 C22 C21 119.8(4) . . ?
C27 C22 C21 120.9(4) . . ?
C24 C23 C22 122.6(4) . . ?
C25 C24 C23 116.8(4) . . ?
C25 C24 C41 119.6(4) . . ?
C23 C24 C41 123.6(4) . . ?
C26 C25 C24 122.8(4) . . ?
C25 C26 C27 119.2(4) . . ?
C25 C26 C28 119.0(4) . . ?
C27 C26 C28 121.6(4) . . ?
O4 C27 C26 120.6(4) . . ?
O4 C27 C22 119.9(4) . . ?
C26 C27 C22 119.5(4) . . ?
C1 C28 C26 111.2(4) . . ?
C31 C29 C30 108.3(4) . . ?
C31 C29 C3 112.6(4) . . ?
C30 C29 C3 108.8(4) . . ?
C31 C29 C32 108.2(4) . . ?
C30 C29 C32 109.1(4) . . ?
C3 C29 C32 109.8(4) . . ?
C34 C33 C35 109.7(4) . . ?
C34 C33 C36 108.3(4) . . ?
C35 C33 C36 108.7(4) . . ?
C34 C33 C10 111.9(4) . . ?
C35 C33 C10 109.2(4) . . ?
C36 C33 C10 108.9(4) . . ?
C40 C37 C39 109.6(4) . . ?
C40 C37 C38 107.7(5) . . ?
C39 C37 C38 108.2(5) . . ?
C40 C37 C17 112.2(4) . . ?
C39 C37 C17 109.1(4) . . ?
C38 C37 C17 110.0(4) . . ?
C44 C41 C42 108.1(4) . . ?
C44 C41 C43 109.4(4) . . ?
C42 C41 C43 109.0(4) . . ?
C44 C41 C24 111.8(4) . . ?
C42 C41 C24 109.8(4) . . ?
C43 C41 C24 108.7(4) . . ?
O5 C45 N1 124.2(5) . . ?
O6 C48 N2 124.5(5) . . ?
N3 C54 C53 178.5(7) . . ?
N4 C56 C55 179.3(7) . . ?

loop_
_geom_bond_atom_site_label_1
_geom_bond_atom_site_label_2
_geom_bond_distance
_geom_bond_site_symmetry_2
_geom_bond_publ_flag
Dy1 O9 2.264(5) . ?
Dy1 O5 2.359(3) 8_565 ?
Dy1 O5 2.359(3) . ?
Dy1 O1 2.364(3) . ?
Dy1 O1 2.364(3) 8_565 ?
Dy1 O7 2.414(5) . ?
Dy1 O11 2.442(4) . ?
Dy1 O10 2.496(5) . ?
Dy1 Fe3 3.3999(7) 8_565 ?
Dy1 Fe3 3.3999(7) . ?
Dy1 Dy2 3.8900(5) . ?
O1 C6 1.359(5) . ?
O1 Fe3 2.026(3) . ?
N1 C45 1.335(7) . ?
N1 C47 1.440(8) . ?
N1 C46 1.453(8) . ?
C1 C2 1.386(6) . ?
C1 C6 1.407(6) . ?
C1 C28 1.525(6) . ?
Dy2 O9 2.312(5) . ?
Dy2 O6 2.328(4) . ?
Dy2 O6 2.328(4) 8_565 ?
Dy2 O2 2.358(3) 8_565 ?
Dy2 O2 2.358(3) . ?
Dy2 O8 2.426(6) . ?
Dy2 O12 2.463(5) . ?
Dy2 O10 2.524(5) . ?
Dy2 Fe3 3.3928(7) 8_565 ?
Dy2 Fe3 3.3928(7) . ?
O2 C13 1.379(5) . ?
O2 Fe3 2.034(3) . ?
N2 C48 1.320(7) . ?
N2 C50 1.434(8) . ?
N2 C49 1.444(8) . ?
C2 C3 1.396(6) . ?
Fe3 O10 1.8590(17) . ?
Fe3 O3 1.935(3) . ?
Fe3 O4 1.940(4) . ?
O3 C20 1.363(5) . ?
N3 C54 1.119(7) . ?
C3 C4 1.391(6) . ?
C3 C29 1.538(6) . ?
O4 C27 1.346(5) . ?
N4 C56 1.147(8) . ?
C4 C5 1.396(6) . ?
O5 C45 1.223(6) . ?
C5 C6 1.394(6) . ?
C5 C7 1.517(6) . ?
O6 C48 1.220(7) . ?
O7 C51 1.429(10) . ?
C7 C8 1.517(6) . ?
O8 C52 1.438(13) . ?
C8 C9 1.392(6) . ?
C8 C13 1.409(6) . ?
C9 C10 1.399(6) . ?
O10 Fe3 1.8590(17) 8_565 ?
C10 C11 1.385(7) . ?
C10 C33 1.541(6) . ?
C11 C12 1.399(6) . ?
C12 C13 1.405(6) . ?
C12 C14 1.528(6) . ?
C14 C15 1.514(6) . ?
C15 C16 1.402(6) . ?
C15 C20 1.403(6) . ?
C16 C17 1.393(7) . ?
C17 C18 1.390(7) . ?
C17 C37 1.539(6) . ?
C18 C19 1.390(6) . ?
C19 C20 1.396(6) . ?
C19 C21 1.521(6) . ?
C21 C22 1.514(7) . ?
C22 C23 1.396(7) . ?
C22 C27 1.403(6) . ?
C23 C24 1.390(7) . ?
C24 C25 1.391(6) . ?
C24 C41 1.541(6) . ?
C25 C26 1.390(6) . ?
C26 C27 1.401(6) . ?
C26 C28 1.529(6) . ?
C29 C31 1.522(7) . ?
C29 C30 1.535(7) . ?
C29 C32 1.537(7) . ?
C33 C34 1.522(6) . ?
C33 C35 1.534(7) . ?
C33 C36 1.536(7) . ?
C37 C40 1.518(7) . ?
C37 C39 1.522(7) . ?
C37 C38 1.537(7) . ?
C41 C44 1.520(7) . ?
C41 C42 1.531(7) . ?
C41 C43 1.532(7) . ?
C53 C54 1.464(9) . ?
C55 C56 1.443(8) . ?
